data_4506455
loop_
_publ_author_name
'Thakuria, Ranjit'
'Cherukuvada, Suryanarayan'
'Nangia, Ashwini'

_publ_section_title
;
 Crystal Structures of Pyrogallol, Its Hydrate, and Stable
 MultipleZ&#x2032; Cocrystals with N-Heterocycles Containing Metastable
 Conformers of Pyrogallol
;
_journal_issue 8
_journal_name_full 'Crystal Growth &amp; Design'
_journal_page_first 3944
_journal_paper_doi 10.1021/cg3003367
_journal_volume 12
_journal_year 2012
_chemical_formula_moiety 'C6 H6 O3, C5 H5 N3 O'
_chemical_formula_sum 'C11 H11 N3 O4'
_chemical_formula_weight 249.23
_chemical_name_systematic
; 
 1:1 complex of pyrogallol and pyrazinamide 
;
_space_group_IT_number 2
_symmetry_cell_setting triclinic
_symmetry_space_group_name_Hall '-P 1'
_symmetry_space_group_name_H-M 'P -1'
_atom_sites_solution_hydrogens geom
_atom_sites_solution_primary direct
_atom_sites_solution_secondary difmap
_audit_creation_method SHELXL-97
_cell_angle_alpha 80.61(2)
_cell_angle_beta 87.92(2)
_cell_angle_gamma 76.02(2)
_cell_formula_units_Z 2
_cell_length_a 6.687(9)
_cell_length_b 7.074(9)
_cell_length_c 11.721(16)
_cell_measurement_reflns_used 1098
_cell_measurement_temperature 100(2)
_cell_measurement_theta_max 26.23
_cell_measurement_theta_min 3.01
_cell_volume 530.8(12)
_computing_cell_refinement 'Bruker SMART'
_computing_data_collection 'Bruker SMART'
_computing_data_reduction 'Bruker SAINT'
_computing_molecular_graphics 'Bruker SHELXTL'
_computing_publication_material 'Bruker SHELXTL'
_computing_structure_refinement 'SHELXL-97 (Sheldrick, 1997)'
_computing_structure_solution 'SHELXS-97 (Sheldrick, 1990)'
_diffrn_ambient_temperature 100(2)
_diffrn_measured_fraction_theta_full 0.998
_diffrn_measured_fraction_theta_max 0.998
_diffrn_measurement_device_type 'CCD area detector'
_diffrn_measurement_method 'phi and omega scans'
_diffrn_radiation_monochromator graphite
_diffrn_radiation_source 'fine-focus sealed tube'
_diffrn_radiation_type MoK\a
_diffrn_radiation_wavelength 0.71073
_diffrn_reflns_av_R_equivalents 0.0658
_diffrn_reflns_av_sigmaI/netI 0.0796
_diffrn_reflns_limit_h_max 7
_diffrn_reflns_limit_h_min -7
_diffrn_reflns_limit_k_max 8
_diffrn_reflns_limit_k_min -8
_diffrn_reflns_limit_l_max 13
_diffrn_reflns_limit_l_min -13
_diffrn_reflns_number 4997
_diffrn_reflns_theta_full 24.99
_diffrn_reflns_theta_max 24.99
_diffrn_reflns_theta_min 1.76
_exptl_absorpt_coefficient_mu 0.121
_exptl_absorpt_correction_T_max 0.9904
_exptl_absorpt_correction_T_min 0.9599
_exptl_absorpt_correction_type multi-scan
_exptl_absorpt_process_details 'Bruker AXS SADABS program'
_exptl_crystal_colour colourless
_exptl_crystal_density_diffrn 1.559
_exptl_crystal_density_method 'not measured'
_exptl_crystal_description needle
_exptl_crystal_F_000 260
_exptl_crystal_size_max 0.34
_exptl_crystal_size_mid 0.16
_exptl_crystal_size_min 0.08
_refine_diff_density_max 0.362
_refine_diff_density_min -0.514
_refine_diff_density_rms 0.102
_refine_ls_extinction_method none
_refine_ls_goodness_of_fit_ref 1.106
_refine_ls_hydrogen_treatment mixed
_refine_ls_matrix_type full
_refine_ls_number_parameters 183
_refine_ls_number_reflns 1859
_refine_ls_number_restraints 0
_refine_ls_restrained_S_all 1.106
_refine_ls_R_factor_all 0.1007
_refine_ls_R_factor_gt 0.0779
_refine_ls_shift/su_max 0.000
_refine_ls_shift/su_mean 0.000
_refine_ls_structure_factor_coef Fsqd
_refine_ls_weighting_details 'calc w=1/[\s^2^(Fo^2^)+(0.1154P)^2^+0.1500P] where P=(Fo^2^+2Fc^2^)/3'
_refine_ls_weighting_scheme calc
_refine_ls_wR_factor_gt 0.2035
_refine_ls_wR_factor_ref 0.2176
_reflns_number_gt 1422
_reflns_number_total 1859
_reflns_threshold_expression >2sigma(I)
_cod_data_source_file cg3003367_si_004.cif
_cod_data_source_block Pyrogallol_Pyrazinamide
_cod_depositor_comments
;
The following automatic conversions were performed:

'_symmetry_cell_setting' value 'Triclinic' changed to 'triclinic'
according to /home/saulius/struct/CIF-dictionaries/cif_core.dic
dictionary named 'cif_core.dic' version 2.4.2 from 2011-04-26.

Automatic conversion script
Id: cif_fix_values 1891 2012-01-12 08:04:46Z andrius 
;
_cod_original_sg_symbol_H-M 'P-1   '
_cod_database_code 4506455

loop_
_symmetry_equiv_pos_as_xyz
'x, y, z'
'-x, -y, -z'

loop_
_atom_site_label
_atom_site_type_symbol
_atom_site_fract_x
_atom_site_fract_y
_atom_site_fract_z
_atom_site_U_iso_or_equiv
_atom_site_adp_type
_atom_site_occupancy
_atom_site_symmetry_multiplicity
_atom_site_calc_flag
_atom_site_refinement_flags
C1 C 0.2359(5) 0.7684(5) 0.6864(3) 0.0179(8) Uani 1 1 d .
C2 C 0.2005(5) 0.9404(5) 0.7344(3) 0.0181(8) Uani 1 1 d .
C3 C 0.2096(5) 0.9274(5) 0.8541(3) 0.0180(8) Uani 1 1 d .
C4 C 0.2497(6) 0.7438(5) 0.9231(3) 0.0232(9) Uani 1 1 d .
H4 H 0.2526 0.7339 1.0049 0.028 Uiso 1 1 calc R
C5 C 0.2858(5) 0.5746(5) 0.8729(3) 0.0211(9) Uani 1 1 d .
H5 H 0.3154 0.4490 0.9207 0.025 Uiso 1 1 calc R
C6 C 0.2792(5) 0.5857(5) 0.7546(3) 0.0232(9) Uani 1 1 d .
H6 H 0.3041 0.4691 0.7207 0.028 Uiso 1 1 calc R
C7 C 0.7469(5) 0.7609(5) 0.7062(3) 0.0192(8) Uani 1 1 d .
C8 C 0.7606(5) 0.7531(5) 0.8244(3) 0.0180(8) Uani 1 1 d .
H8 H 0.8035 0.6285 0.8723 0.022 Uiso 1 1 calc R
C9 C 0.6499(5) 1.0852(5) 0.8011(3) 0.0203(8) Uani 1 1 d .
H9 H 0.6092 1.2044 0.8324 0.024 Uiso 1 1 calc R
C10 C 0.6395(5) 1.0934(5) 0.6826(3) 0.0192(8) Uani 1 1 d .
H10 H 0.5958 1.2181 0.6350 0.023 Uiso 1 1 calc R
C11 C 0.7986(5) 0.5725(5) 0.6566(3) 0.0175(8) Uani 1 1 d .
H1 H 0.212(8) 0.893(8) 0.542(5) 0.062(18) Uiso 1 1 d .
H2 H 0.072(7) 1.201(7) 0.693(4) 0.049(14) Uiso 1 1 d .
H3 H 0.200(7) 1.087(7) 0.975(4) 0.053(14) Uiso 1 1 d .
H3A H 0.741(6) 0.701(7) 0.502(3) 0.026(11) Uiso 1 1 d .
H3B H 0.785(6) 0.487(7) 0.507(3) 0.030(11) Uiso 1 1 d .
N1 N 0.6890(4) 0.9315(4) 0.6335(2) 0.0190(7) Uani 1 1 d .
N2 N 0.7149(4) 0.9163(4) 0.8728(2) 0.0207(7) Uani 1 1 d .
N3 N 0.7685(5) 0.5882(5) 0.5442(3) 0.0259(8) Uani 1 1 d .
O1 O 0.2250(4) 0.7808(4) 0.5674(2) 0.0256(7) Uani 1 1 d .
O2 O 0.1590(4) 1.1166(4) 0.6606(2) 0.0216(7) Uani 1 1 d .
O3 O 0.1754(4) 1.1014(3) 0.8949(2) 0.0263(7) Uani 1 1 d .
O4 O 0.8613(4) 0.4148(3) 0.7210(2) 0.0241(7) Uani 1 1 d .

loop_
_atom_site_aniso_label
_atom_site_aniso_U_11
_atom_site_aniso_U_22
_atom_site_aniso_U_33
_atom_site_aniso_U_23
_atom_site_aniso_U_13
_atom_site_aniso_U_12
C1 0.0165(18) 0.0197(19) 0.0175(19) -0.0075(15) 0.0022(14) -0.0019(14)
C2 0.0198(18) 0.0145(18) 0.0182(19) -0.0002(15) 0.0004(14) -0.0019(14)
C3 0.0139(17) 0.0181(18) 0.0232(19) -0.0081(15) 0.0030(14) -0.0036(14)
C4 0.034(2) 0.021(2) 0.0139(18) -0.0023(15) -0.0009(15) -0.0041(16)
C5 0.0229(19) 0.0131(18) 0.023(2) 0.0018(15) 0.0005(15) 0.0010(15)
C6 0.027(2) 0.018(2) 0.027(2) -0.0125(16) 0.0033(16) -0.0047(16)
C7 0.0142(18) 0.0164(19) 0.027(2) -0.0038(16) 0.0039(15) -0.0032(14)
C8 0.0202(18) 0.0160(18) 0.0161(19) 0.0018(15) 0.0028(14) -0.0042(15)
C9 0.0243(19) 0.0172(18) 0.0194(19) -0.0053(15) 0.0015(15) -0.0034(15)
C10 0.0194(18) 0.0131(18) 0.023(2) -0.0040(15) 0.0015(15) 0.0000(14)
C11 0.0165(18) 0.0151(18) 0.019(2) -0.0033(15) 0.0040(14) -0.0007(14)
N1 0.0202(16) 0.0142(15) 0.0208(16) -0.0014(13) -0.0021(12) -0.0014(12)
N2 0.0226(16) 0.0193(16) 0.0197(16) -0.0056(13) 0.0034(12) -0.0026(13)
N3 0.039(2) 0.0142(18) 0.0242(19) -0.0064(15) 0.0035(15) -0.0030(15)
O1 0.0430(17) 0.0190(15) 0.0147(14) -0.0072(12) 0.0025(11) -0.0047(13)
O2 0.0301(15) 0.0144(13) 0.0160(13) -0.0010(11) 0.0028(11) 0.0019(11)
O3 0.0479(17) 0.0132(13) 0.0168(14) -0.0092(11) 0.0007(12) -0.0012(11)
O4 0.0305(15) 0.0144(13) 0.0257(14) -0.0032(11) -0.0003(11) -0.0021(11)

loop_
_atom_type_symbol
_atom_type_description
_atom_type_scat_dispersion_real
_atom_type_scat_dispersion_imag
_atom_type_scat_source
C C 0.0033 0.0016 'International Tables Vol C Tables 4.2.6.8 and 6.1.1.4'
H H 0.0000 0.0000 'International Tables Vol C Tables 4.2.6.8 and 6.1.1.4'
O O 0.0106 0.0060 'International Tables Vol C Tables 4.2.6.8 and 6.1.1.4'
N N 0.0061 0.0033 'International Tables Vol C Tables 4.2.6.8 and 6.1.1.4'

loop_
_geom_angle_atom_site_label_1
_geom_angle_atom_site_label_2
_geom_angle_atom_site_label_3
_geom_angle
C6 C1 O1 119.2(3)
C6 C1 C2 121.3(3)
O1 C1 C2 119.4(3)
O2 C2 C1 117.8(3)
O2 C2 C3 122.9(3)
C1 C2 C3 119.3(3)
O3 C3 C4 124.4(3)
O3 C3 C2 116.1(3)
C4 C3 C2 119.5(3)
C5 C4 C3 120.0(3)
C6 C5 C4 120.9(3)
C1 C6 C5 118.9(3)
N1 C7 C8 122.4(3)
N1 C7 C11 118.3(3)
C8 C7 C11 119.3(3)
N2 C8 C7 121.6(3)
N2 C9 C10 122.4(3)
N1 C10 C9 121.9(3)
O4 C11 N3 124.0(3)
O4 C11 C7 119.4(3)
N3 C11 C7 116.5(3)
C10 N1 C7 115.7(3)
C9 N2 C8 116.0(3)

loop_
_geom_bond_atom_site_label_1
_geom_bond_atom_site_label_2
_geom_bond_distance
C1 C6 1.376(5)
C1 O1 1.388(5)
C1 C2 1.388(5)
C2 O2 1.370(4)
C2 C3 1.392(5)
C3 O3 1.359(4)
C3 C4 1.385(5)
C4 C5 1.385(5)
C5 C6 1.377(5)
C7 N1 1.340(4)
C7 C8 1.383(5)
C7 C11 1.500(5)
C8 N2 1.334(5)
C9 N2 1.330(5)
C9 C10 1.385(5)
C10 N1 1.331(4)
C11 O4 1.230(4)
C11 N3 1.323(5)

loop_
_cod_related_entry_id
_cod_related_entry_database
_cod_related_entry_code
1 ChemSpider 30652462
